data_2220826
loop_
_publ_author_name
'Liu, Jian-Lan'
'Yao, Bing-Qian'
'Liu, Qi'
'Zhang, Shao-Ming'

_publ_section_title
;
 Bis[(<i>E</i>)-1-(3,4-dichlorobenzylideneamino)-4-methylpyridinium]
 bis(maleonitriledithiolato)nickelate(II)
;
_journal_coeditor_code HK2608
_journal_issue 2
_journal_name_full 'Acta Crystallographica Section E'
_journal_page_first m203
_journal_page_last m204
_journal_paper_doi 10.1107/S1600536809001159
_journal_volume 65
_journal_year 2009
_chemical_formula_iupac '(C13 H11 Cl2 N2)2 [Ni (C4 N2 S2)2]'
_chemical_formula_moiety '2(C13 H11 Cl2 N2 +), C8 N4 Ni S4 2-'
_chemical_formula_sum 'C34 H22 Cl4 N8 Ni S4'
_chemical_formula_weight 871.37
_chemical_name_common
;
Bis[(<i>E</i>)-1-(3,4-dichlorobenzylideneamino)-4-methylpyridinium]
bis(maleonitriledithiolato)nickelate(II)
;
_chemical_name_systematic
;
Bis[(<i>E</i>)-1-(3,4-dichlorobenzylideneamino)-4-methylpyridinium]
bis(1,2-dicyano-1,2-ethylenedithiolato)nickelate(II)
;
_space_group_IT_number 14
_symmetry_cell_setting monoclinic
_symmetry_space_group_name_Hall '-P 2yn'
_symmetry_space_group_name_H-M 'P 1 21/n 1'
_atom_sites_solution_hydrogens geom
_atom_sites_solution_primary direct
_atom_sites_solution_secondary difmap
_audit_creation_method SHELXL-97
_cell_angle_alpha 90.00
_cell_angle_beta 95.8030(10)
_cell_angle_gamma 90.00
_cell_formula_units_Z 2
_cell_length_a 10.7054(10)
_cell_length_b 13.8664(13)
_cell_length_c 12.5043(12)
_cell_measurement_reflns_used 3049
_cell_measurement_temperature 296(2)
_cell_measurement_theta_max 22.36
_cell_measurement_theta_min 2.13
_cell_volume 1846.7(3)
_computing_cell_refinement 'SAINT (Bruker, 2000)'
_computing_data_collection 'SMART (Bruker, 2000)'
_computing_data_reduction 'SAINT (Bruker, 2000)'
_computing_molecular_graphics 'SHELXTL (Sheldrick, 2008)'
_computing_publication_material 'SHELXTL (Sheldrick, 2008)'
_computing_structure_refinement 'SHELXL97 (Sheldrick, 2008)'
_computing_structure_solution 'SHELXS97 (Sheldrick, 2008)'
_diffrn_ambient_temperature 296(2)
_diffrn_measured_fraction_theta_full 0.997
_diffrn_measured_fraction_theta_max 0.997
_diffrn_measurement_device_type 'Bruker SMART CCD area-detector'
_diffrn_measurement_method '\f and \w'
_diffrn_radiation_monochromator graphite
_diffrn_radiation_source 'fine-focus sealed tube'
_diffrn_radiation_type MoK\a
_diffrn_radiation_wavelength 0.71073
_diffrn_reflns_av_R_equivalents 0.0230
_diffrn_reflns_av_sigmaI/netI 0.0228
_diffrn_reflns_limit_h_max 13
_diffrn_reflns_limit_h_min -13
_diffrn_reflns_limit_k_max 18
_diffrn_reflns_limit_k_min -18
_diffrn_reflns_limit_l_max 16
_diffrn_reflns_limit_l_min -13
_diffrn_reflns_number 15877
_diffrn_reflns_theta_full 27.57
_diffrn_reflns_theta_max 27.57
_diffrn_reflns_theta_min 2.20
_exptl_absorpt_coefficient_mu 1.080
_exptl_absorpt_correction_T_max 0.8950
_exptl_absorpt_correction_T_min 0.7290
_exptl_absorpt_correction_type multi-scan
_exptl_absorpt_process_details '(SADABS; Bruker, 2000)'
_exptl_crystal_colour black
_exptl_crystal_density_diffrn 1.567
_exptl_crystal_density_method 'not measured'
_exptl_crystal_description block
_exptl_crystal_F_000 884
_exptl_crystal_size_max 0.30
_exptl_crystal_size_mid 0.20
_exptl_crystal_size_min 0.10
_refine_diff_density_max 0.436
_refine_diff_density_min -0.367
_refine_ls_extinction_method none
_refine_ls_goodness_of_fit_ref 1.082
_refine_ls_hydrogen_treatment constr
_refine_ls_matrix_type full
_refine_ls_number_parameters 232
_refine_ls_number_reflns 4273
_refine_ls_number_restraints 0
_refine_ls_restrained_S_all 1.082
_refine_ls_R_factor_all 0.0404
_refine_ls_R_factor_gt 0.0328
_refine_ls_shift/su_max 0.001
_refine_ls_shift/su_mean 0.000
_refine_ls_structure_factor_coef Fsqd
_refine_ls_weighting_details 'calc w=1/[\s^2^(Fo^2^)+(0.044P)^2^+0.5603P] where P=(Fo^2^+2Fc^2^)/3'
_refine_ls_weighting_scheme calc
_refine_ls_wR_factor_gt 0.0835
_refine_ls_wR_factor_ref 0.0891
_reflns_number_gt 3611
_reflns_number_total 4273
_reflns_threshold_expression I>2\s(I)
_cod_data_source_file hk2608.cif
_cod_data_source_block I
_cod_original_sg_symbol_H-M 'P 21/n'
_cod_database_code 2220826
_cod_database_fobs_code 2220826

loop_
_symmetry_equiv_pos_as_xyz
'x, y, z'
'-x+1/2, y+1/2, -z+1/2'
'-x, -y, -z'
'x-1/2, -y-1/2, z-1/2'

loop_
_atom_site_type_symbol
_atom_site_label
_atom_site_fract_x
_atom_site_fract_y
_atom_site_fract_z
_atom_site_U_iso_or_equiv
_atom_site_adp_type
_atom_site_calc_flag
_atom_site_refinement_flags
_atom_site_occupancy
_atom_site_disorder_assembly
_atom_site_disorder_group
Ni Ni1 0.5000 0.0000 0.5000 0.03598(10) Uani d S 1 . .
Cl Cl1 0.39412(8) 0.83968(4) 0.09607(5) 0.0739(2) Uani d . 1 . .
Cl Cl2 0.39194(7) 0.91419(4) -0.14262(5) 0.07117(18) Uani d . 1 . .
S S1 0.48602(6) 0.12888(4) 0.40218(4) 0.05280(15) Uani d . 1 . .
S S2 0.48684(5) 0.08311(3) 0.64679(4) 0.04583(13) Uani d . 1 . .
N N1 0.4615(3) 0.38988(15) 0.41030(19) 0.0831(7) Uani d . 1 . .
N N2 0.4392(2) 0.33492(14) 0.73857(16) 0.0663(5) Uani d . 1 . .
N N3 0.32151(14) 0.36297(10) 0.05354(12) 0.0393(3) Uani d . 1 . .
N N4 0.34563(15) 0.46221(11) 0.03826(13) 0.0449(4) Uani d . 1 . .
C C1 0.4621(2) 0.31630(15) 0.45077(17) 0.0549(5) Uani d . 1 . .
C C2 0.46864(18) 0.22060(13) 0.49411(16) 0.0446(4) Uani d . 1 . .
C C3 0.46740(17) 0.20093(13) 0.60048(15) 0.0407(4) Uani d . 1 . .
C C4 0.45178(19) 0.27570(14) 0.67685(16) 0.0477(4) Uani d . 1 . .
C C5 0.3192(2) 0.29411(15) -0.02278(18) 0.0543(5) Uani d . 1 . .
H H5A 0.3343 0.3101 -0.0925 0.065 Uiso calc R 1 . .
C C6 0.2946(2) 0.20068(15) 0.0028(2) 0.0584(5) Uani d . 1 . .
H H6A 0.2919 0.1537 -0.0505 0.070 Uiso calc R 1 . .
C C7 0.27374(19) 0.17458(14) 0.10617(19) 0.0517(5) Uani d . 1 . .
C C8 0.2804(2) 0.24667(15) 0.18250(18) 0.0543(5) Uani d . 1 . .
H H8A 0.2682 0.2316 0.2532 0.065 Uiso calc R 1 . .
C C9 0.3045(2) 0.34025(14) 0.15582(16) 0.0487(4) Uani d . 1 . .
H H9A 0.3092 0.3880 0.2083 0.058 Uiso calc R 1 . .
C C10 0.2459(3) 0.07236(16) 0.1355(3) 0.0768(8) Uani d . 1 . .
H H10A 0.2449 0.0323 0.0728 0.115 Uiso calc R 1 . .
H H10B 0.1656 0.0695 0.1631 0.115 Uiso calc R 1 . .
H H10C 0.3096 0.0499 0.1893 0.115 Uiso calc R 1 . .
C C11 0.32672(19) 0.49507(13) -0.05590(17) 0.0471(4) Uani d . 1 . .
H H11A 0.3002 0.4544 -0.1129 0.056 Uiso calc R 1 . .
C C12 0.34690(17) 0.59789(13) -0.07481(16) 0.0428(4) Uani d . 1 . .
C C13 0.35970(18) 0.66292(14) 0.00916(16) 0.0457(4) Uani d . 1 . .
H H13A 0.3585 0.6412 0.0794 0.055 Uiso calc R 1 . .
C C14 0.37433(18) 0.76020(14) -0.01073(16) 0.0461(4) Uani d . 1 . .
C C15 0.37612(18) 0.79287(14) -0.11577(17) 0.0473(4) Uani d . 1 . .
C C16 0.3660(2) 0.72771(16) -0.19945(17) 0.0573(5) Uani d . 1 . .
H H16A 0.3692 0.7493 -0.2695 0.069 Uiso calc R 1 . .
C C17 0.3511(2) 0.63062(16) -0.18005(17) 0.0553(5) Uani d . 1 . .
H H17A 0.3440 0.5871 -0.2369 0.066 Uiso calc R 1 . .

loop_
_atom_site_aniso_label
_atom_site_aniso_U_11
_atom_site_aniso_U_22
_atom_site_aniso_U_33
_atom_site_aniso_U_12
_atom_site_aniso_U_13
_atom_site_aniso_U_23
Ni1 0.04103(18) 0.02949(16) 0.03748(18) -0.00120(12) 0.00426(12) 0.00094(12)
Cl1 0.1235(6) 0.0405(3) 0.0601(3) 0.0083(3) 0.0212(3) -0.0033(2)
Cl2 0.0980(5) 0.0409(3) 0.0771(4) -0.0025(3) 0.0212(3) 0.0183(3)
S1 0.0855(4) 0.0343(2) 0.0391(3) 0.0037(2) 0.0086(2) 0.00337(18)
S2 0.0636(3) 0.0350(2) 0.0393(2) -0.0017(2) 0.0074(2) -0.00029(18)
N1 0.129(2) 0.0424(11) 0.0774(15) 0.0156(12) 0.0078(14) 0.0102(10)
N2 0.0909(15) 0.0513(11) 0.0586(11) 0.0040(10) 0.0163(10) -0.0105(9)
N3 0.0427(8) 0.0299(7) 0.0456(8) 0.0002(6) 0.0058(6) 0.0016(6)
N4 0.0546(9) 0.0300(7) 0.0506(9) -0.0035(6) 0.0072(7) 0.0025(6)
C1 0.0731(14) 0.0395(10) 0.0513(12) 0.0092(9) 0.0023(10) -0.0002(9)
C2 0.0484(10) 0.0343(9) 0.0507(11) 0.0029(7) 0.0038(8) 0.0006(8)
C3 0.0410(9) 0.0337(8) 0.0474(10) 0.0007(7) 0.0037(7) -0.0032(7)
C4 0.0551(11) 0.0401(10) 0.0486(11) 0.0005(8) 0.0083(9) -0.0012(8)
C5 0.0720(14) 0.0424(10) 0.0497(11) -0.0014(9) 0.0127(10) -0.0057(9)
C6 0.0685(14) 0.0383(10) 0.0690(14) -0.0025(9) 0.0088(11) -0.0111(10)
C7 0.0439(10) 0.0328(9) 0.0779(15) 0.0005(7) 0.0040(10) 0.0047(9)
C8 0.0662(13) 0.0413(10) 0.0564(12) 0.0021(9) 0.0112(10) 0.0100(9)
C9 0.0619(12) 0.0366(9) 0.0478(11) 0.0017(8) 0.0063(9) 0.0018(8)
C10 0.0816(17) 0.0339(11) 0.115(2) -0.0054(10) 0.0105(16) 0.0099(12)
C11 0.0536(11) 0.0383(10) 0.0484(11) -0.0039(8) 0.0008(8) 0.0031(8)
C12 0.0422(9) 0.0382(9) 0.0475(10) -0.0019(7) 0.0020(8) 0.0079(8)
C13 0.0533(11) 0.0405(10) 0.0443(10) 0.0052(8) 0.0106(8) 0.0083(8)
C14 0.0498(11) 0.0395(9) 0.0500(11) 0.0041(8) 0.0104(8) 0.0021(8)
C15 0.0481(10) 0.0377(9) 0.0567(11) -0.0013(8) 0.0075(9) 0.0123(8)
C16 0.0741(14) 0.0539(12) 0.0439(11) -0.0081(10) 0.0063(10) 0.0151(9)
C17 0.0728(14) 0.0482(11) 0.0441(11) -0.0076(10) 0.0020(10) 0.0040(9)

loop_
_atom_type_symbol
_atom_type_description
_atom_type_scat_dispersion_real
_atom_type_scat_dispersion_imag
_atom_type_scat_source
C C 0.0033 0.0016 'International Tables Vol C Tables 4.2.6.8 and 6.1.1.4'
H H 0.0000 0.0000 'International Tables Vol C Tables 4.2.6.8 and 6.1.1.4'
N N 0.0061 0.0033 'International Tables Vol C Tables 4.2.6.8 and 6.1.1.4'
S S 0.1246 0.1234 'International Tables Vol C Tables 4.2.6.8 and 6.1.1.4'
Cl Cl 0.1484 0.1585 'International Tables Vol C Tables 4.2.6.8 and 6.1.1.4'
Ni Ni 0.3393 1.1124 'International Tables Vol C Tables 4.2.6.8 and 6.1.1.4'

loop_
_geom_angle_atom_site_label_1
_geom_angle_atom_site_label_2
_geom_angle_atom_site_label_3
_geom_angle_site_symmetry_1
_geom_angle_site_symmetry_3
_geom_angle
_geom_angle_publ_flag
S1 Ni1 S1 . 3_656 180.0 ?
S1 Ni1 S2 . 3_656 88.128(19) yes
S1 Ni1 S2 3_656 3_656 91.873(19) ?
S1 Ni1 S2 . . 91.872(19) yes
S1 Ni1 S2 3_656 . 88.128(19) ?
S2 Ni1 S2 3_656 . 180.0 ?
C2 S1 Ni1 . . 103.69(7) ?
C3 S2 Ni1 . . 103.39(6) ?
C9 N3 C5 . . 120.77(17) ?
C9 N3 N4 . . 113.53(15) ?
C5 N3 N4 . . 125.66(16) ?
C11 N4 N3 . . 117.59(16) ?
N1 C1 C2 . . 175.0(3) ?
C3 C2 C1 . . 123.45(18) ?
C3 C2 S1 . . 120.87(14) ?
C1 C2 S1 . . 115.62(15) ?
C2 C3 C4 . . 121.41(17) ?
C2 C3 S2 . . 120.11(14) ?
C4 C3 S2 . . 118.47(14) ?
N2 C4 C3 . . 179.4(2) ?
N3 C5 C6 . . 119.8(2) ?
N3 C5 H5A . . 120.1 ?
C6 C5 H5A . . 120.1 ?
C5 C6 C7 . . 121.3(2) ?
C5 C6 H6A . . 119.3 ?
C7 C6 H6A . . 119.3 ?
C8 C7 C6 . . 117.12(18) ?
C8 C7 C10 . . 120.9(2) ?
C6 C7 C10 . . 122.0(2) ?
C9 C8 C7 . . 121.0(2) ?
C9 C8 H8A . . 119.5 ?
C7 C8 H8A . . 119.5 ?
N3 C9 C8 . . 119.95(19) ?
N3 C9 H9A . . 120.0 ?
C8 C9 H9A . . 120.0 ?
C7 C10 H10A . . 109.5 ?
C7 C10 H10B . . 109.5 ?
H10A C10 H10B . . 109.5 ?
C7 C10 H10C . . 109.5 ?
H10A C10 H10C . . 109.5 ?
H10B C10 H10C . . 109.5 ?
N4 C11 C12 . . 119.38(18) ?
N4 C11 H11A . . 120.3 ?
C12 C11 H11A . . 120.3 ?
C13 C12 C17 . . 119.61(18) ?
C13 C12 C11 . . 121.19(18) ?
C17 C12 C11 . . 119.19(19) ?
C12 C13 C14 . . 120.30(18) ?
C12 C13 H13A . . 119.8 ?
C14 C13 H13A . . 119.8 ?
C13 C14 C15 . . 119.98(19) ?
C13 C14 Cl1 . . 119.36(16) ?
C15 C14 Cl1 . . 120.64(15) ?
C16 C15 C14 . . 119.72(18) ?
C16 C15 Cl2 . . 119.51(16) ?
C14 C15 Cl2 . . 120.77(16) ?
C15 C16 C17 . . 120.50(19) ?
C15 C16 H16A . . 119.8 ?
C17 C16 H16A . . 119.8 ?
C16 C17 C12 . . 119.9(2) ?
C16 C17 H17A . . 120.1 ?
C12 C17 H17A . . 120.1 ?

loop_
_geom_bond_atom_site_label_1
_geom_bond_atom_site_label_2
_geom_bond_site_symmetry_2
_geom_bond_distance
_geom_bond_publ_flag
Ni1 S1 . 2.1622(5) yes
Ni1 S1 3_656 2.1622(5) ?
Ni1 S2 3_656 2.1838(5) ?
Ni1 S2 . 2.1838(5) yes
Cl1 C14 . 1.728(2) ?
Cl2 C15 . 1.7272(19) ?
S1 C2 . 1.737(2) ?
S2 C3 . 1.7388(19) ?
N1 C1 . 1.139(3) ?
N2 C4 . 1.144(3) ?
N3 C9 . 1.347(3) ?
N3 C5 . 1.349(2) ?
N3 N4 . 1.417(2) ?
N4 C11 . 1.260(3) ?
C1 C2 . 1.432(3) ?
C2 C3 . 1.359(3) ?
C3 C4 . 1.431(3) ?
C5 C6 . 1.366(3) ?
C5 H5A . 0.9300 ?
C6 C7 . 1.383(3) ?
C6 H6A . 0.9300 ?
C7 C8 . 1.379(3) ?
C7 C10 . 1.501(3) ?
C8 C9 . 1.371(3) ?
C8 H8A . 0.9300 ?
C9 H9A . 0.9300 ?
C10 H10A . 0.9600 ?
C10 H10B . 0.9600 ?
C10 H10C . 0.9600 ?
C11 C12 . 1.465(2) ?
C11 H11A . 0.9300 ?
C12 C13 . 1.380(3) ?
C12 C17 . 1.397(3) ?
C13 C14 . 1.383(3) ?
C13 H13A . 0.9300 ?
C14 C15 . 1.391(3) ?
C15 C16 . 1.378(3) ?
C16 C17 . 1.380(3) ?
C16 H16A . 0.9300 ?
C17 H17A . 0.9300 ?

loop_
_geom_hbond_atom_site_label_D
_geom_hbond_atom_site_label_H
_geom_hbond_atom_site_label_A
_geom_hbond_site_symmetry_A
_geom_hbond_distance_DH
_geom_hbond_distance_HA
_geom_hbond_distance_DA
_geom_hbond_angle_DHA
_geom_hbond_publ_flag
C5 H5A N2 1_554 0.93 2.51 3.413(3) 163 yes
